data_1549081
loop_
_publ_author_name
'Kaese, Thomas'
'Trageser, Timo'
'Budy, Hendrik'
'Bolte, Michael'
'Lerner, Hans-Wolfram'
'Wagner, Matthias'

_publ_section_title
;
 A redox-active diborane platform performs C(sp<sup>3</sup>)-H activation
 and nucleophilic substitution reactions.
;
_journal_issue 15
_journal_name_full 'Chemical science'
_journal_page_first 3881
_journal_page_last 3891
_journal_paper_doi 10.1039/c8sc00743h
_journal_volume 9
_journal_year 2018
_chemical_formula_moiety 'C41 H51 B2, C16 H32 Li O4'
_chemical_formula_sum 'C57 H83 B2 Li O4'
_chemical_formula_weight 860.79
_space_group_crystal_system orthorhombic
_space_group_IT_number 56
_space_group_name_Hall '-P 2ab 2ac'
_space_group_name_H-M_alt 'P c c n'
_symmetry_space_group_name_Hall '-P 2ab 2ac'
_symmetry_space_group_name_H-M 'P c c n'
_atom_sites_solution_hydrogens mixed
_audit_creation_method SHELXL-2014/6
_audit_update_record
;
2018-01-26 deposited with the CCDC.
2018-03-19 downloaded from the CCDC.
;
_cell_angle_alpha 90
_cell_angle_beta 90
_cell_angle_gamma 90
_cell_formula_units_Z 8
_cell_length_a 21.5605(15)
_cell_length_b 26.1802(19)
_cell_length_c 19.2608(13)
_cell_measurement_reflns_used 11310
_cell_measurement_temperature 173(2)
_cell_measurement_theta_max 25.27
_cell_measurement_theta_min 2.11
_cell_volume 10871.9(13)
_computing_cell_refinement 'X-Area (Stoe & Cie, 2001)'
_computing_data_collection 'X-Area (Stoe & Cie, 2001)'
_computing_data_reduction 'X-Area (Stoe & Cie, 2001)'
_computing_molecular_graphics 'XP in SHELXTL-Plus (Sheldrick, 2008)'
_computing_publication_material SHELXL
_computing_structure_refinement 'SHELXL-2014/6 (Sheldrick, 2014)'
_computing_structure_solution 'SHELXS (Sheldrick, 2008)'
_diffrn_ambient_temperature 173(2)
_diffrn_measured_fraction_theta_full 0.999
_diffrn_measured_fraction_theta_max 0.992
_diffrn_measurement_device_type 'STOE IPDS II two-circle-diffractometer'
_diffrn_measurement_method \w
_diffrn_radiation_type MoK\a
_diffrn_radiation_wavelength 0.71073
_diffrn_reflns_av_R_equivalents 0.1664
_diffrn_reflns_av_unetI/netI 0.1549
_diffrn_reflns_Laue_measured_fraction_full 0.999
_diffrn_reflns_Laue_measured_fraction_max 0.992
_diffrn_reflns_limit_h_max 21
_diffrn_reflns_limit_h_min -25
_diffrn_reflns_limit_k_max 30
_diffrn_reflns_limit_k_min -31
_diffrn_reflns_limit_l_max 23
_diffrn_reflns_limit_l_min -21
_diffrn_reflns_number 42030
_diffrn_reflns_point_group_measured_fraction_full 0.999
_diffrn_reflns_point_group_measured_fraction_max 0.992
_diffrn_reflns_theta_full 25.000
_diffrn_reflns_theta_max 25.307
_diffrn_reflns_theta_min 2.105
_diffrn_source 'Genix 3D I\mS microfocus X-ray source'
_exptl_absorpt_coefficient_mu 0.063
_exptl_absorpt_correction_T_max 1.000
_exptl_absorpt_correction_T_min 0.722
_exptl_absorpt_correction_type multi-scan
_exptl_absorpt_process_details 'X-Area (Stoe & Cie, 2001)'
_exptl_crystal_colour colourless
_exptl_crystal_density_diffrn 1.052
_exptl_crystal_description needle
_exptl_crystal_F_000 3760
_exptl_crystal_size_max 0.280
_exptl_crystal_size_mid 0.180
_exptl_crystal_size_min 0.120
_refine_diff_density_max 0.418
_refine_diff_density_min -0.233
_refine_diff_density_rms 0.040
_refine_ls_extinction_method none
_refine_ls_goodness_of_fit_ref 0.946
_refine_ls_hydrogen_treatment mixed
_refine_ls_matrix_type full
_refine_ls_number_parameters 681
_refine_ls_number_reflns 9821
_refine_ls_number_restraints 190
_refine_ls_restrained_S_all 0.972
_refine_ls_R_factor_all 0.2038
_refine_ls_R_factor_gt 0.0860
_refine_ls_shift/su_max 0.000
_refine_ls_shift/su_mean 0.000
_refine_ls_structure_factor_coef Fsqd
_refine_ls_weighting_details 'w=1/[\s^2^(Fo^2^)+(0.0684P)^2^] where P=(Fo^2^+2Fc^2^)/3'
_refine_ls_weighting_scheme calc
_refine_ls_wR_factor_gt 0.1598
_refine_ls_wR_factor_ref 0.2033
_reflns_Friedel_coverage 0.000
_reflns_number_gt 4048
_reflns_number_total 9821
_reflns_threshold_expression 'I > 2\s(I)'
_cod_data_source_file c8sc00743h2.cif
_cod_data_source_block wa2120
_cod_depositor_comments 'Adding full bibliography for 1549081--1549089.cif.'
_cod_database_code 1549081
_shelx_space_group_comment
; 
The symmetry employed for this shelxl refinement is uniquely defined 
by the following loop, which should always be used as a source of 
symmetry information in preference to the above space-group names. 
They are only intended as comments. 
;
_shelx_estimated_absorpt_t_min 0.983
_shelx_estimated_absorpt_t_max 0.993

loop_
_space_group_symop_operation_xyz
'x, y, z'
'-x+1/2, -y+1/2, z'
'-x, y+1/2, -z+1/2'
'x+1/2, -y, -z+1/2'
'-x, -y, -z'
'x-1/2, y-1/2, -z'
'x, -y-1/2, z-1/2'
'-x-1/2, y, z-1/2'

loop_
_atom_site_label
_atom_site_type_symbol
_atom_site_fract_x
_atom_site_fract_y
_atom_site_fract_z
_atom_site_U_iso_or_equiv
_atom_site_adp_type
_atom_site_occupancy
_atom_site_site_symmetry_order
_atom_site_calc_flag
_atom_site_refinement_flags_posn
_atom_site_refinement_flags_adp
_atom_site_refinement_flags_occupancy
_atom_site_disorder_assembly
_atom_site_disorder_group
B1 B 0.5763(2) 0.48662(15) 0.7417(2) 0.0349(11) Uani 1 1 d . . . . .
B2 B 0.6107(2) 0.46980(16) 0.8339(2) 0.0369(11) Uani 1 1 d . . . . .
H1 H 0.6285(19) 0.4702(13) 0.7713(19) 0.051(11) Uiso 1 1 d . . . . .
C1 C 0.54185(19) 0.48533(16) 0.8151(2) 0.0358(9) Uani 1 1 d . . . . .
H1A H 0.5106(19) 0.4597(14) 0.8190(19) 0.043 Uiso 1 1 d . U . . .
H1B H 0.5303(18) 0.5174(14) 0.8327(19) 0.043 Uiso 1 1 d . U . . .
C21 C 0.55829(19) 0.44723(14) 0.68039(19) 0.0369(9) Uani 1 1 d . . . . .
C22 C 0.56636(19) 0.47237(14) 0.61629(19) 0.0405(10) Uani 1 1 d . . . . .
C23 C 0.5498(2) 0.44941(15) 0.5540(2) 0.0535(13) Uani 1 1 d . . . . .
H23 H 0.556332 0.466727 0.511285 0.064 Uiso 1 1 calc R U . . .
C24 C 0.5235(2) 0.40078(16) 0.5546(2) 0.0558(13) Uani 1 1 d . . . . .
H24 H 0.512306 0.385105 0.511901 0.067 Uiso 1 1 calc R U . . .
C25 C 0.5133(2) 0.37482(15) 0.6164(2) 0.0474(11) Uani 1 1 d . . . . .
C26 C 0.53057(19) 0.39918(14) 0.67858(19) 0.0390(10) Uani 1 1 d . . . . .
H26 H 0.522995 0.382089 0.721262 0.047 Uiso 1 1 calc R U . . .
C27 C 0.4826(2) 0.32139(16) 0.6171(2) 0.0544(12) Uani 1 1 d . . . . .
C28 C 0.4809(19) 0.3008(13) 0.6944(18) 0.112(12) Uani 0.207(9) 1 d . U P A 1
H28A H 0.457869 0.324840 0.723639 0.168 Uiso 0.207(9) 1 calc R U P A 1
H28B H 0.460474 0.267383 0.695428 0.168 Uiso 0.207(9) 1 calc R U P A 1
H28C H 0.523396 0.297451 0.711925 0.168 Uiso 0.207(9) 1 calc R U P A 1
C29 C 0.5160(16) 0.2887(10) 0.5675(15) 0.079(9) Uani 0.207(9) 1 d . U P A 1
H29A H 0.558386 0.282969 0.584148 0.118 Uiso 0.207(9) 1 calc R U P A 1
H29B H 0.494531 0.255852 0.563273 0.118 Uiso 0.207(9) 1 calc R U P A 1
H29C H 0.517333 0.305501 0.522069 0.118 Uiso 0.207(9) 1 calc R U P A 1
C30 C 0.4187(17) 0.3293(12) 0.590(2) 0.108(12) Uani 0.207(9) 1 d . U P A 1
H30A H 0.395480 0.350984 0.622599 0.163 Uiso 0.207(9) 1 calc R U P A 1
H30B H 0.420604 0.345811 0.544733 0.163 Uiso 0.207(9) 1 calc R U P A 1
H30C H 0.397802 0.296162 0.585937 0.163 Uiso 0.207(9) 1 calc R U P A 1
C28' C 0.5236(3) 0.2826(2) 0.6536(4) 0.066(2) Uani 0.793(9) 1 d . U P A 2
H28D H 0.563457 0.280168 0.629384 0.098 Uiso 0.793(9) 1 calc R U P A 2
H28E H 0.530589 0.293400 0.701678 0.098 Uiso 0.793(9) 1 calc R U P A 2
H28F H 0.503177 0.249135 0.653284 0.098 Uiso 0.793(9) 1 calc R U P A 2
C29' C 0.4694(4) 0.3010(2) 0.5427(3) 0.076(2) Uani 0.793(9) 1 d . U P A 2
H29D H 0.442926 0.325378 0.517876 0.115 Uiso 0.793(9) 1 calc R U P A 2
H29E H 0.508616 0.296919 0.517650 0.115 Uiso 0.793(9) 1 calc R U P A 2
H29F H 0.448257 0.267954 0.545725 0.115 Uiso 0.793(9) 1 calc R U P A 2
C30' C 0.4209(3) 0.3247(2) 0.6554(4) 0.079(2) Uani 0.793(9) 1 d . U P A 2
H30D H 0.394051 0.349614 0.632262 0.119 Uiso 0.793(9) 1 calc R U P A 2
H30E H 0.400771 0.291094 0.655061 0.119 Uiso 0.793(9) 1 calc R U P A 2
H30F H 0.428183 0.335359 0.703455 0.119 Uiso 0.793(9) 1 calc R U P A 2
C11 C 0.59530(18) 0.53668(13) 0.69667(19) 0.0340(9) Uani 1 1 d . . . . .
C12 C 0.59099(19) 0.52443(14) 0.62564(19) 0.0383(10) Uani 1 1 d . . . . .
C13 C 0.6056(2) 0.56035(15) 0.5747(2) 0.0504(12) Uani 1 1 d . . . . .
H13 H 0.603774 0.551342 0.527004 0.060 Uiso 1 1 calc R U . . .
C14 C 0.6229(2) 0.60923(15) 0.5942(2) 0.0506(12) Uani 1 1 d . . . . .
H14 H 0.632421 0.633556 0.559249 0.061 Uiso 1 1 calc R U . . .
C15 C 0.6266(2) 0.62365(15) 0.6631(2) 0.0463(11) Uani 1 1 d . . . . .
C16 C 0.61266(19) 0.58644(14) 0.7140(2) 0.0406(10) Uani 1 1 d . . . . .
H16 H 0.615182 0.595623 0.761653 0.049 Uiso 1 1 calc R U . . .
C17 C 0.6421(2) 0.67834(15) 0.6856(2) 0.0580(13) Uani 1 1 d . . . . .
C18 C 0.5890(3) 0.69924(17) 0.7306(3) 0.0845(18) Uani 1 1 d . . . . .
H18A H 0.550498 0.699385 0.703576 0.127 Uiso 1 1 calc R U . . .
H18B H 0.583831 0.677507 0.771598 0.127 Uiso 1 1 calc R U . . .
H18C H 0.598880 0.734144 0.745267 0.127 Uiso 1 1 calc R U . . .
C19 C 0.6500(3) 0.71514(18) 0.6238(3) 0.102(2) Uani 1 1 d . . . . .
H19A H 0.611697 0.715775 0.596436 0.153 Uiso 1 1 calc R U . . .
H19B H 0.658914 0.749550 0.641183 0.153 Uiso 1 1 calc R U . . .
H19C H 0.684393 0.703507 0.594564 0.153 Uiso 1 1 calc R U . . .
C20 C 0.7023(3) 0.67802(19) 0.7274(3) 0.0842(18) Uani 1 1 d . . . . .
H20A H 0.712381 0.712930 0.741855 0.126 Uiso 1 1 calc R U . . .
H20B H 0.697145 0.656413 0.768525 0.126 Uiso 1 1 calc R U . . .
H20C H 0.735986 0.664504 0.698581 0.126 Uiso 1 1 calc R U . . .
C41 C 0.63557(18) 0.41394(14) 0.85866(18) 0.0349(9) Uani 1 1 d . . . . .
C42 C 0.68672(19) 0.42097(14) 0.90091(19) 0.0388(10) Uani 1 1 d . . . . .
C43 C 0.7169(2) 0.37933(15) 0.9305(2) 0.0516(12) Uani 1 1 d . . . . .
H43 H 0.753333 0.384309 0.957351 0.062 Uiso 1 1 calc R U . . .
C44 C 0.6936(2) 0.33091(15) 0.9207(2) 0.0511(12) Uani 1 1 d . . . . .
H44 H 0.714444 0.302822 0.941542 0.061 Uiso 1 1 calc R U . . .
C45 C 0.6409(2) 0.32180(14) 0.8816(2) 0.0409(10) Uani 1 1 d . . . . .
C46 C 0.6137(2) 0.36421(14) 0.84934(19) 0.0414(10) Uani 1 1 d . . . . .
H46 H 0.578974 0.358902 0.819892 0.050 Uiso 1 1 calc R U . . .
C47 C 0.6139(2) 0.26770(14) 0.8737(2) 0.0531(12) Uani 1 1 d . . . . .
C48 C 0.6353(3) 0.24537(19) 0.8051(3) 0.0881(19) Uani 1 1 d . . . . .
H48A H 0.680762 0.244593 0.803891 0.132 Uiso 1 1 calc R U . . .
H48B H 0.619193 0.210557 0.800230 0.132 Uiso 1 1 calc R U . . .
H48C H 0.619899 0.266528 0.766838 0.132 Uiso 1 1 calc R U . . .
C49 C 0.5431(3) 0.26908(16) 0.8761(3) 0.0687(15) Uani 1 1 d . . . . .
H49A H 0.529503 0.283536 0.920485 0.103 Uiso 1 1 calc R U . . .
H49B H 0.527467 0.290276 0.837935 0.103 Uiso 1 1 calc R U . . .
H49C H 0.526761 0.234306 0.871328 0.103 Uiso 1 1 calc R U . . .
C50 C 0.6347(3) 0.23238(16) 0.9337(3) 0.0823(18) Uani 1 1 d . . . . .
H50A H 0.620811 0.246771 0.978037 0.123 Uiso 1 1 calc R U . . .
H50B H 0.616329 0.198432 0.927427 0.123 Uiso 1 1 calc R U . . .
H50C H 0.679974 0.229550 0.933657 0.123 Uiso 1 1 calc R U . . .
C31 C 0.65587(18) 0.50632(13) 0.87856(19) 0.0339(9) Uani 1 1 d . . . . .
C32 C 0.69975(19) 0.47588(14) 0.9131(2) 0.0407(10) Uani 1 1 d . . . . .
C33 C 0.7428(2) 0.49782(16) 0.9574(2) 0.0534(12) Uani 1 1 d . . . . .
H33 H 0.773583 0.477118 0.978650 0.064 Uiso 1 1 calc R U . . .
C34 C 0.7411(3) 0.54972(16) 0.9710(2) 0.0583(13) Uani 1 1 d . . . . .
H34 H 0.771484 0.564363 1.000686 0.070 Uiso 1 1 calc R U . . .
C35 C 0.6957(2) 0.58078(15) 0.9419(2) 0.0465(11) Uani 1 1 d . . . . .
C36 C 0.65414(19) 0.55839(14) 0.89523(19) 0.0395(10) Uani 1 1 d . . . . .
H36 H 0.623525 0.579298 0.874000 0.047 Uiso 1 1 calc R U . . .
C37 C 0.6939(3) 0.63761(17) 0.9628(3) 0.0673(15) Uani 1 1 d . . . . .
C38 C 0.7543(3) 0.66342(17) 0.9396(3) 0.0828(18) Uani 1 1 d . . . . .
H38A H 0.789702 0.645867 0.960850 0.124 Uiso 1 1 calc R U . . .
H38B H 0.757797 0.661615 0.888949 0.124 Uiso 1 1 calc R U . . .
H38C H 0.754053 0.699264 0.954272 0.124 Uiso 1 1 calc R U . . .
C39 C 0.6404(3) 0.66608(18) 0.9286(3) 0.093(2) Uani 1 1 d . . . . .
H39A H 0.644095 0.663516 0.878017 0.140 Uiso 1 1 calc R U . . .
H39B H 0.600953 0.650924 0.943427 0.140 Uiso 1 1 calc R U . . .
H39C H 0.641552 0.702091 0.942407 0.140 Uiso 1 1 calc R U . . .
C40 C 0.6882(4) 0.6416(2) 1.0417(3) 0.113(3) Uani 1 1 d . . . . .
H40A H 0.722629 0.623254 1.063633 0.170 Uiso 1 1 calc R U . . .
H40B H 0.689371 0.677578 1.055563 0.170 Uiso 1 1 calc R U . . .
H40C H 0.648771 0.626410 1.056582 0.170 Uiso 1 1 calc R U . . .
Li1 Li 0.6571(4) 0.4305(3) 0.1783(4) 0.061(2) Uani 1 1 d . . . . .
O81 O 0.67931(17) 0.50041(13) 0.1853(2) 0.0813(11) Uani 1 1 d . . . . .
C82 C 0.6255(12) 0.5354(10) 0.2272(18) 0.095(8) Uani 0.34(2) 1 d . U P B 1
H82A H 0.611089 0.563991 0.197677 0.115 Uiso 0.34(2) 1 calc R U P B 1
H82B H 0.589293 0.514008 0.239733 0.115 Uiso 0.34(2) 1 calc R U P B 1
C83 C 0.6548(18) 0.5540(15) 0.287(2) 0.163(15) Uani 0.34(2) 1 d . U P B 1
H83A H 0.639447 0.588607 0.299071 0.196 Uiso 0.34(2) 1 calc R U P B 1
H83B H 0.647588 0.531015 0.327159 0.196 Uiso 0.34(2) 1 calc R U P B 1
C82' C 0.6358(5) 0.5373(4) 0.1807(10) 0.092(4) Uani 0.66(2) 1 d . U P B 2
H82C H 0.593888 0.523048 0.188759 0.111 Uiso 0.66(2) 1 calc R U P B 2
H82D H 0.636771 0.553656 0.134397 0.111 Uiso 0.66(2) 1 calc R U P B 2
C83' C 0.6525(6) 0.5751(5) 0.2366(9) 0.115(5) Uani 0.66(2) 1 d . U P B 2
H83C H 0.660586 0.609113 0.215984 0.138 Uiso 0.66(2) 1 calc R U P B 2
H83D H 0.618171 0.578321 0.270402 0.138 Uiso 0.66(2) 1 calc R U P B 2
C84 C 0.7097(5) 0.5552(3) 0.2717(5) 0.127(3) Uani 1 1 d . U . . .
H84A H 0.733590 0.546917 0.314095 0.152 Uiso 0.34(2) 1 calc R U P B 1
H84B H 0.719863 0.590976 0.259390 0.152 Uiso 0.34(2) 1 calc R U P B 1
H84C H 0.733590 0.546917 0.314095 0.152 Uiso 0.66(2) 1 calc R U P B 1
H84D H 0.719863 0.590976 0.259390 0.152 Uiso 0.66(2) 1 calc R U P B 1
C85 C 0.7340(3) 0.5223(2) 0.2151(4) 0.102(2) Uani 1 1 d . U . . .
H85A H 0.756977 0.542753 0.180302 0.122 Uiso 1 1 calc R U . . .
H85B H 0.761757 0.495474 0.233660 0.122 Uiso 1 1 calc R U . . .
O51 O 0.59615(19) 0.42145(14) 0.10687(18) 0.0846(12) Uani 1 1 d . . . . .
C52 C 0.5903(12) 0.3655(7) 0.0867(12) 0.087(7) Uani 0.368(19) 1 d D U P C 1
H52A H 0.622456 0.354877 0.053027 0.104 Uiso 0.368(19) 1 calc R U P C 1
H52B H 0.591019 0.342585 0.127600 0.104 Uiso 0.368(19) 1 calc R U P C 1
C53 C 0.5330(16) 0.3683(9) 0.057(2) 0.142(12) Uani 0.368(19) 1 d D U P C 1
H53A H 0.526705 0.337501 0.028249 0.170 Uiso 0.368(19) 1 calc R U P C 1
H53B H 0.501579 0.367358 0.094800 0.170 Uiso 0.368(19) 1 calc R U P C 1
C54 C 0.5224(10) 0.4093(9) 0.0183(12) 0.072(6) Uani 0.368(19) 1 d D U P C 1
H54A H 0.479223 0.421561 0.023590 0.086 Uiso 0.368(19) 1 calc R U P C 1
H54B H 0.530607 0.402231 -0.031378 0.086 Uiso 0.368(19) 1 calc R U P C 1
C52' C 0.5547(10) 0.3771(5) 0.1006(5) 0.104(5) Uani 0.632(19) 1 d D U P C 2
H52C H 0.516271 0.381625 0.127947 0.124 Uiso 0.632(19) 1 calc R U P C 2
H52D H 0.575575 0.345073 0.114739 0.124 Uiso 0.632(19) 1 calc R U P C 2
C53' C 0.5422(7) 0.3784(5) 0.0233(6) 0.104(5) Uani 0.632(19) 1 d D U P C 2
H53C H 0.505717 0.357330 0.010921 0.125 Uiso 0.632(19) 1 calc R U P C 2
H53D H 0.578617 0.366720 -0.003638 0.125 Uiso 0.632(19) 1 calc R U P C 2
C54' C 0.5296(6) 0.4350(5) 0.0120(5) 0.073(4) Uani 0.632(19) 1 d D U P C 2
H54C H 0.533904 0.444844 -0.037417 0.088 Uiso 0.632(19) 1 calc R U P C 2
H54D H 0.488170 0.445183 0.029215 0.088 Uiso 0.632(19) 1 calc R U P C 2
C55 C 0.5776(3) 0.4553(2) 0.0530(3) 0.0844(17) Uani 1 1 d D U . . .
H55A H 0.611462 0.463632 0.020263 0.101 Uiso 0.368(19) 1 calc R U P C 1
H55B H 0.557689 0.486854 0.070474 0.101 Uiso 0.368(19) 1 calc R U P C 1
H55C H 0.611462 0.463632 0.020263 0.101 Uiso 0.632(19) 1 calc R U P C 1
H55D H 0.557689 0.486854 0.070474 0.101 Uiso 0.632(19) 1 calc R U P C 1
O61 O 0.62045(15) 0.40638(12) 0.26349(16) 0.0661(9) Uani 1 1 d . . . . .
C62 C 0.5565(3) 0.4090(3) 0.2826(3) 0.0896(18) Uani 1 1 d . U . . .
H62A H 0.533315 0.380773 0.260328 0.108 Uiso 1 1 calc R U . . .
H62B H 0.538509 0.441756 0.266690 0.108 Uiso 1 1 calc R U . . .
C63 C 0.5516(4) 0.4050(3) 0.3584(3) 0.116(2) Uani 1 1 d . U . . .
H63A H 0.544006 0.369287 0.372932 0.139 Uiso 1 1 calc R U . . .
H63B H 0.517973 0.426996 0.376449 0.139 Uiso 1 1 calc R U . . .
C64 C 0.6154(3) 0.4237(2) 0.3832(3) 0.0882(18) Uani 1 1 d . U . . .
H64A H 0.616321 0.461349 0.387905 0.106 Uiso 1 1 calc R U . . .
H64B H 0.626869 0.407995 0.428167 0.106 Uiso 1 1 calc R U . . .
C65 C 0.6574(3) 0.40607(19) 0.3262(2) 0.0691(14) Uani 1 1 d . U . . .
H65A H 0.693340 0.429388 0.321523 0.083 Uiso 1 1 calc R U . . .
H65B H 0.673013 0.371229 0.336003 0.083 Uiso 1 1 calc R U . . .
O71 O 0.73119(19) 0.39208(13) 0.16844(19) 0.0835(12) Uani 1 1 d . . . . .
C72 C 0.7837(7) 0.4075(3) 0.1279(7) 0.066(4) Uani 0.512(16) 1 d D U P D 1
H72A H 0.813828 0.426718 0.156572 0.079 Uiso 0.512(16) 1 calc R U P D 1
H72B H 0.770677 0.429223 0.088362 0.079 Uiso 0.512(16) 1 calc R U P D 1
C72' C 0.7706(12) 0.4032(5) 0.1119(11) 0.196(16) Uani 0.488(16) 1 d D U P D 2
H72C H 0.795736 0.433976 0.121783 0.235 Uiso 0.488(16) 1 calc R U P D 2
H72D H 0.745925 0.409419 0.069378 0.235 Uiso 0.488(16) 1 calc R U P D 2
C73 C 0.8116(3) 0.3578(2) 0.1024(3) 0.108(2) Uani 1 1 d D U . . .
H73A H 0.784715 0.340602 0.067846 0.130 Uiso 0.512(16) 1 calc R U P D 1
H73B H 0.853587 0.362693 0.082637 0.130 Uiso 0.512(16) 1 calc R U P D 1
H73C H 0.784715 0.340602 0.067846 0.130 Uiso 0.488(16) 1 calc R U P D 1
H73D H 0.853587 0.362693 0.082637 0.130 Uiso 0.488(16) 1 calc R U P D 1
C74 C 0.8133(5) 0.3304(4) 0.1681(5) 0.072(4) Uani 0.512(16) 1 d D U P D 1
H74A H 0.848654 0.341398 0.197304 0.086 Uiso 0.512(16) 1 calc R U P D 1
H74B H 0.815368 0.292937 0.161060 0.086 Uiso 0.512(16) 1 calc R U P D 1
C74' C 0.7752(8) 0.3163(3) 0.1341(7) 0.104(6) Uani 0.488(16) 1 d D U P D 2
H74C H 0.801311 0.286636 0.146824 0.125 Uiso 0.488(16) 1 calc R U P D 2
H74D H 0.740592 0.305045 0.104023 0.125 Uiso 0.488(16) 1 calc R U P D 2
C75 C 0.7521(4) 0.3463(3) 0.1991(4) 0.168(4) Uani 1 1 d D U . . .
H75A H 0.721012 0.319080 0.191501 0.202 Uiso 0.512(16) 1 calc R U P D 1
H75B H 0.756908 0.351316 0.249728 0.202 Uiso 0.512(16) 1 calc R U P D 1
H75C H 0.718011 0.328101 0.222943 0.202 Uiso 0.488(16) 1 calc R U P D 2
H75D H 0.786218 0.352674 0.232371 0.202 Uiso 0.488(16) 1 calc R U P D 2

loop_
_atom_site_aniso_label
_atom_site_aniso_U_11
_atom_site_aniso_U_22
_atom_site_aniso_U_33
_atom_site_aniso_U_23
_atom_site_aniso_U_13
_atom_site_aniso_U_12
B1 0.032(3) 0.036(2) 0.037(3) 0.0047(19) -0.003(2) 0.004(2)
B2 0.038(3) 0.045(2) 0.027(2) 0.002(2) -0.001(2) 0.004(2)
C1 0.032(3) 0.041(2) 0.034(2) -0.0002(18) 0.0024(19) -0.0007(18)
C21 0.033(2) 0.046(2) 0.032(2) 0.0025(18) -0.0004(19) 0.0040(18)
C22 0.041(3) 0.047(2) 0.034(2) 0.0014(19) 0.002(2) -0.0005(19)
C23 0.078(4) 0.049(2) 0.034(2) 0.007(2) 0.005(2) -0.005(2)
C24 0.077(4) 0.057(3) 0.034(2) -0.004(2) -0.006(2) -0.008(2)
C25 0.049(3) 0.051(2) 0.042(3) -0.002(2) -0.002(2) -0.004(2)
C26 0.039(3) 0.045(2) 0.032(2) 0.0058(18) 0.000(2) -0.0035(19)
C27 0.062(3) 0.054(3) 0.047(3) -0.005(2) -0.005(3) -0.016(2)
C28 0.114(14) 0.109(13) 0.113(13) 0.002(6) 0.001(6) -0.007(6)
C29 0.079(10) 0.076(10) 0.081(10) -0.005(6) 0.006(6) -0.003(6)
C30 0.106(13) 0.107(13) 0.112(13) 0.003(6) -0.003(6) -0.006(6)
C28' 0.071(4) 0.041(3) 0.084(4) 0.003(3) -0.014(3) -0.011(3)
C29' 0.095(5) 0.066(3) 0.068(4) -0.006(3) -0.015(4) -0.022(3)
C30' 0.069(4) 0.067(3) 0.102(5) -0.005(3) 0.008(4) -0.018(3)
C11 0.029(2) 0.039(2) 0.035(2) 0.0034(17) 0.0038(18) 0.0025(17)
C12 0.037(3) 0.046(2) 0.032(2) 0.0037(18) 0.0003(19) 0.0052(19)
C13 0.062(3) 0.051(3) 0.038(2) 0.0067(19) 0.008(2) -0.002(2)
C14 0.058(3) 0.041(2) 0.053(3) 0.021(2) 0.007(2) -0.001(2)
C15 0.040(3) 0.046(2) 0.053(3) 0.008(2) -0.001(2) 0.001(2)
C16 0.035(3) 0.046(2) 0.041(2) 0.0034(18) -0.0009(19) 0.0073(19)
C17 0.067(4) 0.039(2) 0.068(3) 0.008(2) -0.002(3) -0.004(2)
C18 0.106(5) 0.046(3) 0.101(4) -0.004(3) -0.005(4) 0.009(3)
C19 0.155(7) 0.051(3) 0.102(4) 0.022(3) -0.001(5) -0.023(3)
C20 0.078(4) 0.063(3) 0.111(5) -0.002(3) -0.017(4) -0.020(3)
C41 0.027(2) 0.047(2) 0.031(2) 0.0051(17) 0.0047(18) 0.0017(18)
C42 0.029(2) 0.046(2) 0.042(2) 0.0050(18) 0.001(2) -0.0018(18)
C43 0.041(3) 0.051(3) 0.063(3) 0.014(2) -0.017(2) -0.003(2)
C44 0.041(3) 0.044(2) 0.069(3) 0.021(2) -0.009(3) 0.001(2)
C45 0.038(3) 0.042(2) 0.042(2) 0.0082(19) 0.000(2) 0.0047(19)
C46 0.043(3) 0.044(2) 0.037(2) 0.0001(18) -0.004(2) -0.005(2)
C47 0.057(3) 0.038(2) 0.064(3) 0.003(2) -0.007(3) -0.001(2)
C48 0.116(6) 0.061(3) 0.087(4) -0.015(3) 0.012(4) -0.007(3)
C49 0.073(4) 0.049(3) 0.083(4) 0.017(3) -0.018(3) -0.016(2)
C50 0.097(5) 0.047(3) 0.103(4) 0.021(3) -0.031(4) -0.009(3)
C31 0.027(2) 0.042(2) 0.033(2) 0.0016(17) 0.0045(19) 0.0019(17)
C32 0.033(3) 0.047(2) 0.042(2) 0.0060(19) 0.002(2) -0.003(2)
C33 0.047(3) 0.058(3) 0.056(3) 0.010(2) -0.020(2) -0.001(2)
C34 0.070(4) 0.056(3) 0.048(3) -0.011(2) -0.018(3) -0.016(3)
C35 0.047(3) 0.051(2) 0.042(2) -0.009(2) -0.002(2) 0.000(2)
C36 0.036(3) 0.047(2) 0.036(2) -0.0027(18) 0.003(2) 0.0063(19)
C37 0.072(4) 0.061(3) 0.068(3) -0.025(2) -0.006(3) 0.000(3)
C38 0.087(5) 0.051(3) 0.110(5) -0.011(3) -0.020(4) -0.013(3)
C39 0.088(5) 0.057(3) 0.135(5) -0.040(3) -0.017(4) 0.020(3)
C40 0.160(8) 0.101(4) 0.078(4) -0.048(4) 0.011(4) -0.003(4)
Li1 0.052(5) 0.074(5) 0.058(5) -0.001(4) -0.016(4) 0.012(4)
O81 0.055(2) 0.070(2) 0.120(3) -0.002(2) -0.028(2) -0.0045(19)
C82 0.083(11) 0.096(11) 0.107(12) -0.004(9) -0.017(9) 0.001(8)
C83 0.162(17) 0.164(16) 0.163(17) -0.014(10) 0.005(10) 0.008(10)
C82' 0.076(7) 0.080(6) 0.121(8) -0.002(6) -0.022(6) 0.007(5)
C83' 0.109(8) 0.090(7) 0.146(9) -0.020(6) 0.005(7) 0.007(6)
C84 0.144(7) 0.108(5) 0.128(6) -0.007(4) -0.039(5) -0.013(5)
C85 0.059(4) 0.101(4) 0.145(5) 0.003(4) -0.026(4) -0.014(3)
O51 0.099(3) 0.085(2) 0.070(2) 0.009(2) -0.035(2) -0.023(2)
C52 0.076(10) 0.092(9) 0.093(10) -0.028(7) -0.014(8) -0.006(8)
C53 0.138(15) 0.147(14) 0.140(14) -0.001(9) -0.018(10) -0.005(9)
C54 0.077(10) 0.066(9) 0.073(9) -0.011(8) -0.008(7) 0.008(8)
C52' 0.110(9) 0.104(7) 0.097(7) -0.007(6) -0.010(7) 0.004(7)
C53' 0.097(8) 0.134(9) 0.083(7) -0.023(7) -0.007(6) -0.008(7)
C54' 0.065(6) 0.108(8) 0.047(5) 0.006(5) -0.002(4) 0.002(6)
C55 0.079(4) 0.123(4) 0.051(3) 0.014(3) 0.006(3) 0.007(3)
O61 0.041(2) 0.102(2) 0.0560(19) 0.0104(18) 0.0015(17) 0.0082(18)
C62 0.066(4) 0.132(5) 0.070(3) 0.019(3) 0.002(3) 0.011(3)
C63 0.099(5) 0.166(6) 0.081(4) 0.020(4) 0.010(4) 0.044(5)
C64 0.096(5) 0.099(4) 0.070(3) -0.013(3) 0.007(3) 0.006(3)
C65 0.064(4) 0.079(3) 0.063(3) 0.009(3) -0.009(3) -0.004(3)
O71 0.080(3) 0.085(2) 0.086(3) 0.032(2) 0.026(2) 0.031(2)
C72 0.057(6) 0.061(6) 0.079(7) -0.004(5) 0.036(5) -0.003(5)
C72' 0.203(19) 0.192(18) 0.193(18) -0.002(9) 0.016(10) 0.013(10)
C73 0.084(5) 0.130(5) 0.110(5) -0.005(4) 0.023(4) 0.027(4)
C74 0.055(7) 0.096(7) 0.064(6) 0.005(5) -0.009(5) 0.027(5)
C74' 0.105(10) 0.101(8) 0.107(9) -0.001(7) 0.008(7) 0.003(7)
C75 0.173(7) 0.163(6) 0.169(7) 0.063(5) 0.067(6) 0.067(6)

loop_
_atom_type_symbol
_atom_type_description
_atom_type_scat_dispersion_real
_atom_type_scat_dispersion_imag
_atom_type_scat_source
C C 0.0033 0.0016 'International Tables Vol C Tables 4.2.6.8 and 6.1.1.4'
H H 0.0000 0.0000 'International Tables Vol C Tables 4.2.6.8 and 6.1.1.4'
B B 0.0013 0.0007 'International Tables Vol C Tables 4.2.6.8 and 6.1.1.4'
Li Li -0.0003 0.0001 'International Tables Vol C Tables 4.2.6.8 and 6.1.1.4'
O O 0.0106 0.0060 'International Tables Vol C Tables 4.2.6.8 and 6.1.1.4'

loop_
_geom_angle_atom_site_label_1
_geom_angle_atom_site_label_2
_geom_angle_atom_site_label_3
_geom_angle
C1 B1 C21 121.4(3)
C1 B1 C11 127.3(3)
C21 B1 C11 100.7(3)
C1 B1 B2 51.2(2)
C21 B1 B2 127.3(3)
C11 B1 B2 124.5(3)
C1 B1 H1 90.4(17)
C21 B1 H1 108.1(15)
C11 B1 H1 106.0(16)
B2 B1 H1 39.3(16)
C1 B2 C31 122.4(3)
C1 B2 C41 127.4(4)
C31 B2 C41 100.2(3)
C1 B2 B1 52.0(2)
C31 B2 B1 125.0(3)
C41 B2 B1 126.0(3)
C1 B2 H1 93.7(18)
C31 B2 H1 108.6(17)
C41 B2 H1 100.8(16)
B1 B2 H1 41.9(18)
B2 C1 B1 76.8(3)
B2 C1 H1A 118(2)
B1 C1 H1A 114(2)
B2 C1 H1B 113(2)
B1 C1 H1B 115(2)
H1A C1 H1B 114(3)
C26 C21 C22 116.9(3)
C26 C21 B1 134.3(3)
C22 C21 B1 108.2(3)
C23 C22 C21 121.5(3)
C23 C22 C12 126.8(4)
C21 C22 C12 111.7(3)
C22 C23 C24 119.5(4)
C22 C23 H23 120.2
C24 C23 H23 120.2
C25 C24 C23 121.2(4)
C25 C24 H24 119.4
C23 C24 H24 119.4
C24 C25 C26 117.8(4)
C24 C25 C27 121.1(4)
C26 C25 C27 121.1(4)
C21 C26 C25 123.0(4)
C21 C26 H26 118.5
C25 C26 H26 118.5
C29 C27 C30 108.0(19)
C28' C27 C30' 108.8(5)
C29 C27 C25 108.1(11)
C30 C27 C25 105.6(13)
C28' C27 C25 111.1(4)
C30' C27 C25 109.1(4)
C28' C27 C29' 107.7(5)
C30' C27 C29' 107.8(5)
C25 C27 C29' 112.4(4)
C29 C27 C28 115.1(18)
C30 C27 C28 111(2)
C25 C27 C28 109.0(13)
C27 C28 H28A 109.5
C27 C28 H28B 109.5
H28A C28 H28B 109.5
C27 C28 H28C 109.5
H28A C28 H28C 109.5
H28B C28 H28C 109.5
C27 C29 H29A 109.5
C27 C29 H29B 109.5
H29A C29 H29B 109.5
C27 C29 H29C 109.5
H29A C29 H29C 109.5
H29B C29 H29C 109.5
C27 C30 H30A 109.5
C27 C30 H30B 109.5
H30A C30 H30B 109.5
C27 C30 H30C 109.5
H30A C30 H30C 109.5
H30B C30 H30C 109.5
C27 C28' H28D 109.5
C27 C28' H28E 109.5
H28D C28' H28E 109.5
C27 C28' H28F 109.5
H28D C28' H28F 109.5
H28E C28' H28F 109.5
C27 C29' H29D 109.5
C27 C29' H29E 109.5
H29D C29' H29E 109.5
C27 C29' H29F 109.5
H29D C29' H29F 109.5
H29E C29' H29F 109.5
C27 C30' H30D 109.5
C27 C30' H30E 109.5
H30D C30' H30E 109.5
C27 C30' H30F 109.5
H30D C30' H30F 109.5
H30E C30' H30F 109.5
C16 C11 C12 117.6(3)
C16 C11 B1 133.9(3)
C12 C11 B1 108.6(3)
C13 C12 C11 121.0(3)
C13 C12 C22 128.3(4)
C11 C12 C22 110.7(3)
C14 C13 C12 119.6(4)
C14 C13 H13 120.2
C12 C13 H13 120.2
C15 C14 C13 121.9(4)
C15 C14 H14 119.0
C13 C14 H14 119.0
C14 C15 C16 117.7(4)
C14 C15 C17 122.6(4)
C16 C15 C17 119.6(4)
C11 C16 C15 122.3(4)
C11 C16 H16 118.9
C15 C16 H16 118.9
C20 C17 C15 109.2(4)
C20 C17 C18 109.7(4)
C15 C17 C18 109.2(4)
C20 C17 C19 108.5(5)
C15 C17 C19 113.0(4)
C18 C17 C19 107.2(4)
C17 C18 H18A 109.5
C17 C18 H18B 109.5
H18A C18 H18B 109.5
C17 C18 H18C 109.5
H18A C18 H18C 109.5
H18B C18 H18C 109.5
C17 C19 H19A 109.5
C17 C19 H19B 109.5
H19A C19 H19B 109.5
C17 C19 H19C 109.5
H19A C19 H19C 109.5
H19B C19 H19C 109.5
C17 C20 H20A 109.5
C17 C20 H20B 109.5
H20A C20 H20B 109.5
C17 C20 H20C 109.5
H20A C20 H20C 109.5
H20B C20 H20C 109.5
C42 C41 C46 118.0(3)
C42 C41 B2 108.4(3)
C46 C41 B2 133.5(4)
C41 C42 C43 120.6(4)
C41 C42 C32 111.9(3)
C43 C42 C32 127.3(4)
C44 C43 C42 119.7(4)
C44 C43 H43 120.1
C42 C43 H43 120.1
C43 C44 C45 122.1(4)
C43 C44 H44 118.9
C45 C44 H44 118.9
C44 C45 C46 116.7(4)
C44 C45 C47 121.6(3)
C46 C45 C47 121.8(4)
C41 C46 C45 122.7(4)
C41 C46 H46 118.6
C45 C46 H46 118.6
C48 C47 C49 109.9(4)
C48 C47 C45 109.0(4)
C49 C47 C45 110.7(3)
C48 C47 C50 109.4(4)
C49 C47 C50 106.3(4)
C45 C47 C50 111.5(4)
C47 C48 H48A 109.5
C47 C48 H48B 109.5
H48A C48 H48B 109.5
C47 C48 H48C 109.5
H48A C48 H48C 109.5
H48B C48 H48C 109.5
C47 C49 H49A 109.5
C47 C49 H49B 109.5
H49A C49 H49B 109.5
C47 C49 H49C 109.5
H49A C49 H49C 109.5
H49B C49 H49C 109.5
C47 C50 H50A 109.5
C47 C50 H50B 109.5
H50A C50 H50B 109.5
C47 C50 H50C 109.5
H50A C50 H50C 109.5
H50B C50 H50C 109.5
C36 C31 C32 117.5(3)
C36 C31 B2 133.1(3)
C32 C31 B2 108.8(3)
C33 C32 C31 120.5(4)
C33 C32 C42 128.8(4)
C31 C32 C42 110.3(3)
C34 C33 C32 120.4(4)
C34 C33 H33 119.8
C32 C33 H33 119.8
C33 C34 C35 121.0(4)
C33 C34 H34 119.5
C35 C34 H34 119.5
C34 C35 C36 117.7(4)
C34 C35 C37 118.4(4)
C36 C35 C37 123.8(4)
C35 C36 C31 122.6(4)
C35 C36 H36 118.7
C31 C36 H36 118.7
C39 C37 C40 109.5(5)
C39 C37 C38 107.6(5)
C40 C37 C38 109.2(5)
C39 C37 C35 112.2(4)
C40 C37 C35 109.1(4)
C38 C37 C35 109.2(4)
C37 C38 H38A 109.5
C37 C38 H38B 109.5
H38A C38 H38B 109.5
C37 C38 H38C 109.5
H38A C38 H38C 109.5
H38B C38 H38C 109.5
C37 C39 H39A 109.5
C37 C39 H39B 109.5
H39A C39 H39B 109.5
C37 C39 H39C 109.5
H39A C39 H39C 109.5
H39B C39 H39C 109.5
C37 C40 H40A 109.5
C37 C40 H40B 109.5
H40A C40 H40B 109.5
C37 C40 H40C 109.5
H40A C40 H40C 109.5
H40B C40 H40C 109.5
O81 Li1 O71 107.9(4)
O81 Li1 O51 110.1(4)
O71 Li1 O51 116.1(4)
O81 Li1 O61 111.0(4)
O71 Li1 O61 104.9(4)
O51 Li1 O61 106.8(4)
C82' O81 C85 108.2(6)
C85 O81 C82 99.1(9)
C82' O81 Li1 120.7(6)
C85 O81 Li1 128.6(4)
C82 O81 Li1 112.7(10)
C83 C82 O81 106(2)
C83 C82 H82A 110.6
O81 C82 H82A 110.6
C83 C82 H82B 110.6
O81 C82 H82B 110.6
H82A C82 H82B 108.7
C84 C83 C82 104(3)
C84 C83 H83A 110.9
C82 C83 H83A 110.9
C84 C83 H83B 110.9
C82 C83 H83B 110.9
H83A C83 H83B 109.0
O81 C82' C83' 104.9(9)
O81 C82' H82C 110.8
C83' C82' H82C 110.8
O81 C82' H82D 110.8
C83' C82' H82D 110.8
H82C C82' H82D 108.8
C84 C83' C82' 106.9(8)
C84 C83' H83C 110.3
C82' C83' H83C 110.3
C84 C83' H83D 110.3
C82' C83' H83D 110.3
H83C C83' H83D 108.6
C83 C84 C85 120.5(17)
C85 C84 C83' 99.2(7)
C83 C84 H84A 107.2
C85 C84 H84A 107.2
C83 C84 H84B 107.2
C85 C84 H84B 107.2
H84A C84 H84B 106.8
C83 C84 H84C 107.2
C85 C84 H84C 107.2
H84A C84 H84C 0.0
H84B C84 H84C 106.8
C83 C84 H84D 107.2
C85 C84 H84D 107.2
H84A C84 H84D 106.8
H84B C84 H84D 0.0
H84C C84 H84D 106.8
O81 C85 C84 103.6(6)
O81 C85 H85A 111.0
C84 C85 H85A 111.0
O81 C85 H85B 111.0
C84 C85 H85B 111.0
H85A C85 H85B 109.0
C55 O51 C52' 105.1(6)
C55 O51 C52 113.0(8)
C55 O51 Li1 129.8(4)
C52' O51 Li1 125.0(6)
C52 O51 Li1 111.1(7)
C53 C52 O51 97.5(19)
C53 C52 H52A 112.3
O51 C52 H52A 112.3
C53 C52 H52B 112.3
O51 C52 H52B 112.3
H52A C52 H52B 109.9
C54 C53 C52 116(2)
C54 C53 H53A 108.4
C52 C53 H53A 108.4
C54 C53 H53B 108.4
C52 C53 H53B 108.4
H53A C53 H53B 107.4
C53 C54 C55 102.4(17)
C53 C54 H54A 111.3
C55 C54 H54A 111.3
C53 C54 H54B 111.3
C55 C54 H54B 111.3
H54A C54 H54B 109.2
O51 C52' C53' 99.9(10)
O51 C52' H52C 111.8
C53' C52' H52C 111.8
O51 C52' H52D 111.8
C53' C52' H52D 111.8
H52C C52' H52D 109.5
C52' C53' C54' 101.2(9)
C52' C53' H53C 111.5
C54' C53' H53C 111.5
C52' C53' H53D 111.5
C54' C53' H53D 111.5
H53C C53' H53D 109.3
C55 C54' C53' 99.0(8)
C55 C54' H54C 112.0
C53' C54' H54C 112.0
C55 C54' H54D 112.0
C53' C54' H54D 112.0
H54C C54' H54D 109.7
C54' C55 O51 112.5(7)
O51 C55 C54 92.3(8)
O51 C55 H55A 113.2
C54 C55 H55A 113.2
O51 C55 H55B 113.2
C54 C55 H55B 113.2
H55A C55 H55B 110.6
O51 C55 H55C 113.2
C54 C55 H55C 113.2
H55A C55 H55C 0.0
H55B C55 H55C 110.6
O51 C55 H55D 113.2
C54 C55 H55D 113.2
H55A C55 H55D 110.6
H55B C55 H55D 0.0
H55C C55 H55D 110.6
C62 O61 C65 108.5(4)
C62 O61 Li1 126.8(4)
C65 O61 Li1 119.1(4)
O61 C62 C63 108.8(5)
O61 C62 H62A 109.9
C63 C62 H62A 109.9
O61 C62 H62B 109.9
C63 C62 H62B 109.9
H62A C62 H62B 108.3
C62 C63 C64 102.9(6)
C62 C63 H63A 111.2
C64 C63 H63A 111.2
C62 C63 H63B 111.2
C64 C63 H63B 111.2
H63A C63 H63B 109.1
C65 C64 C63 102.4(5)
C65 C64 H64A 111.3
C63 C64 H64A 111.3
C65 C64 H64B 111.3
C63 C64 H64B 111.3
H64A C64 H64B 109.2
O61 C65 C64 106.1(4)
O61 C65 H65A 110.5
C64 C65 H65A 110.5
O61 C65 H65B 110.5
C64 C65 H65B 110.5
H65A C65 H65B 108.7
C75 O71 C72' 107.8(6)
C75 O71 C72 102.4(5)
C75 O71 Li1 132.7(4)
C72' O71 Li1 118.4(7)
C72 O71 Li1 124.7(5)
O71 C72 C73 104.3(7)
O71 C72 H72A 110.9
C73 C72 H72A 110.9
O71 C72 H72B 110.9
C73 C72 H72B 110.9
H72A C72 H72B 108.9
O71 C72' C73 106.7(6)
O71 C72' H72C 110.4
C73 C72' H72C 110.4
O71 C72' H72D 110.4
C73 C72' H72D 110.4
H72C C72' H72D 108.6
C74' C73 C72' 102.7(7)
C74 C73 C72 98.7(6)
C74 C73 H73A 112.0
C72 C73 H73A 112.0
C74 C73 H73B 112.0
C72 C73 H73B 112.0
H73A C73 H73B 109.7
C74 C73 H73C 112.0
C72 C73 H73C 112.0
H73A C73 H73C 0.0
H73B C73 H73C 109.7
C74 C73 H73D 112.0
C72 C73 H73D 112.0
H73A C73 H73D 109.7
H73B C73 H73D 0.0
H73C C73 H73D 109.7
C73 C74 C75 100.7(5)
C73 C74 H74A 111.6
C75 C74 H74A 111.6
C73 C74 H74B 111.6
C75 C74 H74B 111.6
H74A C74 H74B 109.4
C73 C74' C75 97.6(6)
C73 C74' H74C 112.2
C75 C74' H74C 112.2
C73 C74' H74D 112.2
C75 C74' H74D 112.2
H74C C74' H74D 109.8
O71 C75 C74 110.5(5)
O71 C75 C74' 101.2(6)
O71 C75 H75A 109.5
C74 C75 H75A 109.5
O71 C75 H75B 109.5
C74 C75 H75B 109.5
H75A C75 H75B 108.1
O71 C75 H75C 111.5
C74' C75 H75C 111.5
O71 C75 H75D 111.5
C74' C75 H75D 111.5
H75C C75 H75D 109.3

loop_
_geom_bond_atom_site_label_1
_geom_bond_atom_site_label_2
_geom_bond_distance
B1 C1 1.598(6)
B1 C21 1.615(6)
B1 C11 1.624(5)
B1 B2 1.974(6)
B1 H1 1.33(4)
B2 C1 1.581(6)
B2 C31 1.613(6)
B2 C41 1.629(6)
B2 H1 1.27(4)
C1 H1A 0.95(4)
C1 H1B 0.94(4)
C21 C26 1.393(5)
C21 C22 1.410(5)
C22 C23 1.389(5)
C22 C12 1.474(5)
C23 C24 1.394(6)
C23 H23 0.9500
C24 C25 1.389(6)
C24 H24 0.9500
C25 C26 1.406(5)
C25 C27 1.548(6)
C26 H26 0.9500
C27 C29 1.47(3)
C27 C30 1.49(4)
C27 C28' 1.519(7)
C27 C30' 1.523(8)
C27 C29' 1.555(8)
C27 C28 1.58(3)
C28 H28A 0.9800
C28 H28B 0.9800
C28 H28C 0.9800
C29 H29A 0.9800
C29 H29B 0.9800
C29 H29C 0.9800
C30 H30A 0.9800
C30 H30B 0.9800
C30 H30C 0.9800
C28' H28D 0.9800
C28' H28E 0.9800
C28' H28F 0.9800
C29' H29D 0.9800
C29' H29E 0.9800
C29' H29F 0.9800
C30' H30D 0.9800
C30' H30E 0.9800
C30' H30F 0.9800
C11 C16 1.396(5)
C11 C12 1.408(5)
C12 C13 1.395(5)
C13 C14 1.385(6)
C13 H13 0.9500
C14 C15 1.381(6)
C14 H14 0.9500
C15 C16 1.415(5)
C15 C17 1.532(6)
C16 H16 0.9500
C17 C20 1.527(7)
C17 C18 1.536(7)
C17 C19 1.540(6)
C18 H18A 0.9800
C18 H18B 0.9800
C18 H18C 0.9800
C19 H19A 0.9800
C19 H19B 0.9800
C19 H19C 0.9800
C20 H20A 0.9800
C20 H20B 0.9800
C20 H20C 0.9800
C41 C42 1.383(5)
C41 C46 1.396(5)
C42 C43 1.392(5)
C42 C32 1.483(5)
C43 C44 1.376(6)
C43 H43 0.9500
C44 C45 1.385(6)
C44 H44 0.9500
C45 C46 1.401(5)
C45 C47 1.539(5)
C46 H46 0.9500
C47 C48 1.517(6)
C47 C49 1.528(7)
C47 C50 1.547(6)
C48 H48A 0.9800
C48 H48B 0.9800
C48 H48C 0.9800
C49 H49A 0.9800
C49 H49B 0.9800
C49 H49C 0.9800
C50 H50A 0.9800
C50 H50B 0.9800
C50 H50C 0.9800
C31 C36 1.401(5)
C31 C32 1.404(5)
C32 C33 1.386(6)
C33 C34 1.384(6)
C33 H33 0.9500
C34 C35 1.391(6)
C34 H34 0.9500
C35 C36 1.397(5)
C35 C37 1.542(6)
C36 H36 0.9500
C37 C39 1.524(7)
C37 C40 1.530(7)
C37 C38 1.533(7)
C38 H38A 0.9800
C38 H38B 0.9800
C38 H38C 0.9800
C39 H39A 0.9800
C39 H39B 0.9800
C39 H39C 0.9800
C40 H40A 0.9800
C40 H40B 0.9800
C40 H40C 0.9800
Li1 O81 1.896(8)
Li1 O71 1.897(9)
Li1 O51 1.918(8)
Li1 O61 1.928(9)
O81 C82' 1.349(10)
O81 C85 1.430(7)
O81 C82 1.68(3)
C82 C83 1.40(4)
C82 H82A 0.9900
C82 H82B 0.9900
C83 C84 1.22(3)
C83 H83A 0.9900
C83 H83B 0.9900
C82' C83' 1.505(17)
C82' H82C 0.9900
C82' H82D 0.9900
C83' C84 1.500(16)
C83' H83C 0.9900
C83' H83D 0.9900
C84 C85 1.485(10)
C84 H84A 0.9900
C84 H84B 0.9900
C84 H84C 0.9900
C84 H84D 0.9900
C85 H85A 0.9900
C85 H85B 0.9900
O51 C55 1.422(6)
O51 C52' 1.469(15)
O51 C52 1.521(19)
C52 C53 1.36(3)
C52 H52A 0.9900
C52 H52B 0.9900
C53 C54 1.33(3)
C53 H53A 0.9900
C53 H53B 0.9900
C54 C55 1.82(2)
C54 H54A 0.9900
C54 H54B 0.9900
C52' C53' 1.513(9)
C52' H52C 0.9900
C52' H52D 0.9900
C53' C54' 1.522(9)
C53' H53C 0.9900
C53' H53D 0.9900
C54' C55 1.405(13)
C54' H54C 0.9900
C54' H54D 0.9900
C55 H55A 0.9900
C55 H55B 0.9900
C55 H55C 0.9900
C55 H55D 0.9900
O61 C62 1.428(6)
O61 C65 1.448(5)
C62 C63 1.467(8)
C62 H62A 0.9900
C62 H62B 0.9900
C63 C64 1.536(9)
C63 H63A 0.9900
C63 H63B 0.9900
C64 C65 1.495(7)
C64 H64A 0.9900
C64 H64B 0.9900
C65 H65A 0.9900
C65 H65B 0.9900
O71 C75 1.409(7)
O71 C72' 1.412(13)
O71 C72 1.434(10)
C72 C73 1.517(8)
C72 H72A 0.9900
C72 H72B 0.9900
C72' C73 1.493(9)
C72' H72C 0.9900
C72' H72D 0.9900
C73 C74 1.457(7)
C73 C74' 1.472(8)
C73 H73A 0.9900
C73 H73B 0.9900
C73 H73C 0.9900
C73 H73D 0.9900
C74 C75 1.507(8)
C74 H74A 0.9900
C74 H74B 0.9900
C74' C75 1.560(9)
C74' H74C 0.9900
C74' H74D 0.9900
C75 H75A 0.9900
C75 H75B 0.9900
C75 H75C 0.9900
C75 H75D 0.9900

loop_
_geom_torsion_atom_site_label_1
_geom_torsion_atom_site_label_2
_geom_torsion_atom_site_label_3
_geom_torsion_atom_site_label_4
_geom_torsion
C31 B2 C1 B1 111.5(4)
C41 B2 C1 B1 -109.9(4)
C21 B1 C1 B2 114.8(4)
C11 B1 C1 B2 -107.5(4)
C1 B1 C21 C26 -23.5(7)
C11 B1 C21 C26 -170.5(4)
B2 B1 C21 C26 39.3(7)
C1 B1 C21 C22 146.9(4)
C11 B1 C21 C22 -0.1(4)
B2 B1 C21 C22 -150.3(4)
C26 C21 C22 C23 -2.6(6)
B1 C21 C22 C23 -174.9(4)
C26 C21 C22 C12 175.0(4)
B1 C21 C22 C12 2.7(5)
C21 C22 C23 C24 1.2(7)
C12 C22 C23 C24 -176.0(4)
C22 C23 C24 C25 0.2(7)
C23 C24 C25 C26 -0.2(7)
C23 C24 C25 C27 178.5(4)
C22 C21 C26 C25 2.7(6)
B1 C21 C26 C25 172.4(4)
C24 C25 C26 C21 -1.3(7)
C27 C25 C26 C21 180.0(4)
C24 C25 C27 C29 51.1(16)
C26 C25 C27 C29 -130.3(15)
C24 C25 C27 C30 -64.3(17)
C26 C25 C27 C30 114.3(17)
C24 C25 C27 C28' 123.9(5)
C26 C25 C27 C28' -57.4(6)
C24 C25 C27 C30' -116.2(6)
C26 C25 C27 C30' 62.4(6)
C24 C25 C27 C29' 3.3(7)
C26 C25 C27 C29' -178.1(5)
C24 C25 C27 C28 176.8(17)
C26 C25 C27 C28 -4.5(17)
C1 B1 C11 C16 31.7(7)
C21 B1 C11 C16 175.9(4)
B2 B1 C11 C16 -32.7(6)
C1 B1 C11 C12 -146.9(4)
C21 B1 C11 C12 -2.6(4)
B2 B1 C11 C12 148.7(4)
C16 C11 C12 C13 2.1(6)
B1 C11 C12 C13 -179.0(4)
C16 C11 C12 C22 -174.4(3)
B1 C11 C12 C22 4.4(5)
C23 C22 C12 C13 -3.5(7)
C21 C22 C12 C13 179.1(4)
C23 C22 C12 C11 172.8(4)
C21 C22 C12 C11 -4.7(5)
C11 C12 C13 C14 -1.9(7)
C22 C12 C13 C14 174.0(4)
C12 C13 C14 C15 0.6(7)
C13 C14 C15 C16 0.5(7)
C13 C14 C15 C17 -176.5(4)
C12 C11 C16 C15 -1.0(6)
B1 C11 C16 C15 -179.5(4)
C14 C15 C16 C11 -0.3(6)
C17 C15 C16 C11 176.8(4)
C14 C15 C17 C20 -118.3(5)
C16 C15 C17 C20 64.7(6)
C14 C15 C17 C18 121.7(5)
C16 C15 C17 C18 -55.3(5)
C14 C15 C17 C19 2.5(7)
C16 C15 C17 C19 -174.5(5)
C1 B2 C41 C42 -150.7(4)
C31 B2 C41 C42 -5.3(4)
B1 B2 C41 C42 143.0(4)
C1 B2 C41 C46 24.6(7)
C31 B2 C41 C46 170.0(4)
B1 B2 C41 C46 -41.7(6)
C46 C41 C42 C43 2.8(6)
B2 C41 C42 C43 178.9(4)
C46 C41 C42 C32 -172.8(3)
B2 C41 C42 C32 3.3(4)
C41 C42 C43 C44 -3.5(6)
C32 C42 C43 C44 171.4(4)
C42 C43 C44 C45 0.5(7)
C43 C44 C45 C46 3.0(7)
C43 C44 C45 C47 -177.4(4)
C42 C41 C46 C45 0.9(6)
B2 C41 C46 C45 -174.1(4)
C44 C45 C46 C41 -3.7(6)
C47 C45 C46 C41 176.6(4)
C44 C45 C47 C48 -98.6(5)
C46 C45 C47 C48 81.1(5)
C44 C45 C47 C49 140.4(4)
C46 C45 C47 C49 -39.9(6)
C44 C45 C47 C50 22.3(6)
C46 C45 C47 C50 -158.0(4)
C1 B2 C31 C36 -17.2(6)
C41 B2 C31 C36 -164.9(4)
B1 B2 C31 C36 46.4(6)
C1 B2 C31 C32 153.3(4)
C41 B2 C31 C32 5.6(4)
B1 B2 C31 C32 -143.1(4)
C36 C31 C32 C33 -5.2(6)
B2 C31 C32 C33 -177.4(4)
C36 C31 C32 C42 168.0(3)
B2 C31 C32 C42 -4.2(4)
C41 C42 C32 C33 173.1(4)
C43 C42 C32 C33 -2.2(7)
C41 C42 C32 C31 0.5(5)
C43 C42 C32 C31 -174.7(4)
C31 C32 C33 C34 3.2(7)
C42 C32 C33 C34 -168.7(4)
C32 C33 C34 C35 1.4(7)
C33 C34 C35 C36 -3.8(7)
C33 C34 C35 C37 176.1(4)
C34 C35 C36 C31 1.6(6)
C37 C35 C36 C31 -178.3(4)
C32 C31 C36 C35 2.8(6)
B2 C31 C36 C35 172.7(4)
C34 C35 C37 C39 -178.0(5)
C36 C35 C37 C39 1.9(7)
C34 C35 C37 C40 -56.4(6)
C36 C35 C37 C40 123.5(5)
C34 C35 C37 C38 62.8(6)
C36 C35 C37 C38 -117.3(5)
O71 Li1 O81 C82' 168.4(10)
O51 Li1 O81 C82' 40.9(11)
O61 Li1 O81 C82' -77.2(11)
O71 Li1 O81 C85 -31.8(7)
O51 Li1 O81 C85 -159.4(5)
O61 Li1 O81 C85 82.6(7)
O71 Li1 O81 C82 -155.4(12)
O51 Li1 O81 C82 77.1(13)
O61 Li1 O81 C82 -41.0(13)
C85 O81 C82 C83 -22(2)
Li1 O81 C82 C83 117(2)
O81 C82 C83 C84 26(3)
C85 O81 C82' C83' -25.7(12)
Li1 O81 C82' C83' 137.7(8)
O81 C82' C83' C84 0.4(14)
C82 C83 C84 C85 -23(4)
C82' C83' C84 C85 23.2(12)
C82' O81 C85 C84 42.0(10)
C82 O81 C85 C84 9.1(13)
Li1 O81 C85 C84 -119.7(6)
C83 C84 C85 O81 8(3)
C83' C84 C85 O81 -37.9(9)
C55 O51 C52 C53 -45(3)
Li1 O51 C52 C53 160(2)
O51 C52 C53 C54 41(4)
C52 C53 C54 C55 -24(4)
C55 O51 C52' C53' 29.6(13)
Li1 O51 C52' C53' -154.3(8)
O51 C52' C53' C54' -45.0(15)
C52' C53' C54' C55 43.1(14)
C53' C54' C55 O51 -25.9(10)
C52' O51 C55 C54' -2.3(10)
Li1 O51 C55 C54' -178.1(7)
C52 O51 C55 C54 29.4(14)
Li1 O51 C55 C54 178.8(8)
C53 C54 C55 O51 -5(2)
C65 O61 C62 C63 -5.8(7)
Li1 O61 C62 C63 -158.8(5)
O61 C62 C63 C64 24.4(7)
C62 C63 C64 C65 -32.9(6)
C62 O61 C65 C64 -16.0(6)
Li1 O61 C65 C64 139.3(4)
C63 C64 C65 O61 30.2(6)
O81 Li1 O71 C75 135.8(7)
O51 Li1 O71 C75 -100.2(8)
O61 Li1 O71 C75 17.4(9)
O81 Li1 O71 C72' -58.2(15)
O51 Li1 O71 C72' 65.8(15)
O61 Li1 O71 C72' -176.6(14)
O81 Li1 O71 C72 -39.1(10)
O51 Li1 O71 C72 84.9(10)
O61 Li1 O71 C72 -157.5(9)
C75 O71 C72 C73 35.0(12)
Li1 O71 C72 C73 -148.8(6)
C75 O71 C72' C73 8(2)
Li1 O71 C72' C73 -161.0(11)
O71 C72' C73 C74' 24(2)
O71 C72 C73 C74 -48.8(12)
C72 C73 C74 C75 40.2(11)
C72' C73 C74' C75 -42.0(15)
C72 O71 C75 C74 -8.7(11)
Li1 O71 C75 C74 175.6(7)
C72' O71 C75 C74' -34.8(16)
Li1 O71 C75 C74' 132.3(8)
C73 C74 C75 O71 -21.6(11)
C73 C74' C75 O71 47.6(11)
